data_7042811
loop_
_publ_author_name
'Folkertsma, E.'
'Benthem, S. H.'
'Witteman, L.'
'van Slagmaat, C. A. M. R.'
'Lutz, M.'
'Klein Gebbink, R. J. M.'
'Moret, M.-E.'

_publ_section_title
;
 Formation of exceptionally weak C--C bonds by metal-templated pinacol
 coupling
;
_journal_name_full 'Dalton Trans.'
_journal_paper_doi 10.1039/C7DT01130J
_journal_year 2017
_chemical_formula_moiety 'C33 H26 Cl2 N4 O Zn, C H2 Cl2'
_chemical_formula_sum 'C34 H28 Cl4 N4 O Zn'
_chemical_formula_weight 715.77
_chemical_name_systematic
;
 ?
;
_space_group_crystal_system monoclinic
_space_group_IT_number 15
_space_group_name_Hall '-C 2yc'
_space_group_name_H-M_alt 'C 1 2/c 1'
_symmetry_space_group_name_Hall '-C 2yc'
_symmetry_space_group_name_H-M 'C 1 2/c 1'
_atom_sites_solution_hydrogens geom
_atom_sites_solution_primary heavy
_atom_sites_solution_secondary difmap
_audit_creation_method SHELXL-2013
_audit_update_record
;
2016-11-24 deposited with the CCDC.
2017-04-25 downloaded from the CCDC.
;
_cell_angle_alpha 90
_cell_angle_beta 115.255(2)
_cell_angle_gamma 90
_cell_formula_units_Z 4
_cell_length_a 19.3128(8)
_cell_length_b 17.2091(5)
_cell_length_c 10.5274(4)
_cell_measurement_reflns_used 17529
_cell_measurement_temperature 110(2)
_cell_measurement_theta_max 27.50
_cell_measurement_theta_min 1.66
_cell_volume 3164.4(2)
_computing_cell_refinement Peakref
_computing_data_collection Apex2
_computing_data_reduction 'Eval15, SADABS-2012/1'
_computing_structure_refinement 'SHELXL-2013 (Sheldrick, 2013)'
_computing_structure_solution 'coordinates from Fe-complex'
_diffrn_ambient_temperature 110(2)
_diffrn_measured_fraction_theta_full 1.000
_diffrn_measured_fraction_theta_max 1.000
_diffrn_measurement_device_type 'Bruker Kappa ApexII'
_diffrn_measurement_method '\f and \w scans'
_diffrn_radiation_type MoK\a
_diffrn_radiation_wavelength 0.71073
_diffrn_reflns_av_R_equivalents 0.0176
_diffrn_reflns_av_unetI/netI 0.0122
_diffrn_reflns_Laue_measured_fraction_full 1.000
_diffrn_reflns_Laue_measured_fraction_max 1.000
_diffrn_reflns_limit_h_max 25
_diffrn_reflns_limit_h_min -25
_diffrn_reflns_limit_k_max 22
_diffrn_reflns_limit_k_min -22
_diffrn_reflns_limit_l_max 13
_diffrn_reflns_limit_l_min -13
_diffrn_reflns_number 20286
_diffrn_reflns_point_group_measured_fraction_full 1.000
_diffrn_reflns_point_group_measured_fraction_max 1.000
_diffrn_reflns_theta_full 25.242
_diffrn_reflns_theta_max 27.450
_diffrn_reflns_theta_min 1.661
_diffrn_source 'sealed tube'
_exptl_absorpt_coefficient_mu 1.149
_exptl_absorpt_correction_T_max 0.9623
_exptl_absorpt_correction_T_min 0.6692
_exptl_absorpt_correction_type analytical
_exptl_absorpt_process_details SADABS-2012/1
_exptl_crystal_colour yellow
_exptl_crystal_density_diffrn 1.502
_exptl_crystal_description needle
_exptl_crystal_F_000 1464
_exptl_crystal_size_max 0.47
_exptl_crystal_size_mid 0.10
_exptl_crystal_size_min 0.06
_refine_diff_density_max 0.354
_refine_diff_density_min -0.333
_refine_diff_density_rms 0.047
_refine_ls_extinction_method none
_refine_ls_goodness_of_fit_ref 1.055
_refine_ls_hydrogen_treatment constr
_refine_ls_matrix_type full
_refine_ls_number_parameters 212
_refine_ls_number_reflns 3617
_refine_ls_number_restraints 14
_refine_ls_restrained_S_all 1.097
_refine_ls_R_factor_all 0.0242
_refine_ls_R_factor_gt 0.0220
_refine_ls_shift/su_max 0.001
_refine_ls_shift/su_mean 0.000
_refine_ls_structure_factor_coef Fsqd
_refine_ls_weighting_details 'w=1/[\s^2^(Fo^2^)+(0.0242P)^2^+3.9519P] where P=(Fo^2^+2Fc^2^)/3'
_refine_ls_weighting_scheme calc
_refine_ls_wR_factor_gt 0.0551
_refine_ls_wR_factor_ref 0.0561
_reflns_Friedel_coverage 0.000
_reflns_number_gt 3379
_reflns_number_total 3617
_reflns_threshold_expression 'I > 2\s(I)'
_cod_data_source_file c7dt01130j2.cif
_cod_data_source_block l0691a
_cod_original_cell_volume 3164.41(19)
_cod_database_code 7042811
_shelx_space_group_comment
;
The symmetry employed for this shelxl refinement is uniquely defined
by the following loop, which should always be used as a source of
symmetry information in preference to the above space-group names.
They are only intended as comments.
;
_shelxl_version_number 2013-3

loop_
_space_group_symop_operation_xyz
'x, y, z'
'-x, y, -z+1/2'
'x+1/2, y+1/2, z'
'-x+1/2, y+1/2, -z+1/2'
'-x, -y, -z'
'x, -y, z-1/2'
'-x+1/2, -y+1/2, -z'
'x+1/2, -y+1/2, z-1/2'

loop_
_atom_site_label
_atom_site_type_symbol
_atom_site_fract_x
_atom_site_fract_y
_atom_site_fract_z
_atom_site_U_iso_or_equiv
_atom_site_adp_type
_atom_site_occupancy
_atom_site_site_symmetry_order
_atom_site_calc_flag
_atom_site_refinement_flags_posn
_atom_site_refinement_flags_adp
_atom_site_refinement_flags_occupancy
_atom_site_disorder_assembly
_atom_site_disorder_group
Zn1 Zn 0.0000 0.42035(2) 0.2500 0.01079(6) Uani 1 2 d S T P . .
Cl1 Cl -0.08289(2) 0.35313(2) 0.30243(3) 0.01782(8) Uani 1 1 d . . . . .
O1 O 0.0000 0.69516(7) 0.2500 0.0167(3) Uani 1 2 d S T P . .
N1 N 0.06745(6) 0.50412(6) 0.38400(11) 0.0122(2) Uani 1 1 d . . . . .
N2 N 0.13251(6) 0.61473(6) 0.44290(11) 0.0119(2) Uani 1 1 d . . . . .
C1 C 0.0000 0.62400(10) 0.2500 0.0118(3) Uani 1 2 d S T P . .
C2 C 0.06501(7) 0.58054(7) 0.35634(13) 0.0120(2) Uani 1 1 d . . . . .
C3 C 0.17908(7) 0.55769(7) 0.52756(13) 0.0125(2) Uani 1 1 d . . . . .
C4 C 0.13797(7) 0.48924(7) 0.49087(13) 0.0127(2) Uani 1 1 d . . . . .
C5 C 0.15025(7) 0.69828(7) 0.46091(13) 0.0146(2) Uani 1 1 d . . . . .
H5A H 0.1516 0.7190 0.3753 0.022 Uiso 1 1 calc R U . . .
H5B H 0.2002 0.7060 0.5405 0.022 Uiso 1 1 calc R U . . .
H5C H 0.1107 0.7254 0.4789 0.022 Uiso 1 1 calc R U . . .
C6 C 0.25845(7) 0.57010(7) 0.63310(13) 0.0140(2) Uani 1 1 d . . . . .
C7 C 0.31348(8) 0.60061(8) 0.59406(15) 0.0185(3) Uani 1 1 d . . . . .
H7 H 0.2992 0.6170 0.5000 0.022 Uiso 1 1 calc R U . . .
C8 C 0.38928(8) 0.60703(8) 0.69256(16) 0.0233(3) Uani 1 1 d . . . . .
H8 H 0.4266 0.6283 0.6660 0.028 Uiso 1 1 calc R U . . .
C9 C 0.41046(8) 0.58233(8) 0.82951(16) 0.0241(3) Uani 1 1 d . . . . .
H9 H 0.4624 0.5860 0.8963 0.029 Uiso 1 1 calc R U . . .
C10 C 0.35595(8) 0.55221(8) 0.86939(15) 0.0216(3) Uani 1 1 d . . . . .
H10 H 0.3706 0.5357 0.9635 0.026 Uiso 1 1 calc R U . . .
C11 C 0.27986(8) 0.54621(8) 0.77174(14) 0.0173(3) Uani 1 1 d . . . . .
H11 H 0.2426 0.5259 0.7992 0.021 Uiso 1 1 calc R U . . .
C12 C 0.16027(7) 0.41050(7) 0.54903(13) 0.0137(2) Uani 1 1 d . . . . .
C13 C 0.10530(8) 0.36248(7) 0.56165(13) 0.0156(2) Uani 1 1 d . . . . .
H13 H 0.0555 0.3821 0.5395 0.019 Uiso 1 1 calc R U . . .
C14 C 0.12302(8) 0.28603(8) 0.60642(14) 0.0195(3) Uani 1 1 d . . . . .
H14 H 0.0849 0.2531 0.6120 0.023 Uiso 1 1 calc R U . . .
C15 C 0.19632(9) 0.25776(8) 0.64292(15) 0.0222(3) Uani 1 1 d . . . . .
H15 H 0.2084 0.2055 0.6737 0.027 Uiso 1 1 calc R U . . .
C16 C 0.25196(8) 0.30568(8) 0.63454(14) 0.0213(3) Uani 1 1 d . . . . .
H16 H 0.3024 0.2865 0.6613 0.026 Uiso 1 1 calc R U . . .
C17 C 0.23421(8) 0.38183(8) 0.58699(14) 0.0173(3) Uani 1 1 d . . . . .
H17 H 0.2723 0.4143 0.5803 0.021 Uiso 1 1 calc R U . . .
Cl2A Cl 0.0536(3) 0.8850(5) 0.6991(5) 0.0701(12) Uani 0.45(3) 1 d D U P A 1
Cl2B Cl 0.05738(16) 0.8713(5) 0.6863(7) 0.0745(11) Uani 0.55(3) 1 d D U P A 2
C18 C 0.0000 0.81925(14) 0.7500 0.0392(6) Uani 1 2 d DS T P . .
H18A H 0.0334 0.7860 0.8293 0.047 Uiso 0.227(16) 1 calc R U P A 1
H18B H -0.0334 0.7860 0.6707 0.047 Uiso 0.227(16) 1 calc R U P A 1
H18C H 0.0343 0.7850 0.8267 0.047 Uiso 0.273(16) 1 calc R U P A 2
H18D H -0.0343 0.7850 0.6733 0.047 Uiso 0.273(16) 1 calc R U P A 2

loop_
_atom_site_aniso_label
_atom_site_aniso_U_11
_atom_site_aniso_U_22
_atom_site_aniso_U_33
_atom_site_aniso_U_23
_atom_site_aniso_U_13
_atom_site_aniso_U_12
Zn1 0.01193(10) 0.00725(10) 0.01366(10) 0.000 0.00589(8) 0.000
Cl1 0.01822(15) 0.01824(15) 0.01987(15) 0.00026(11) 0.01089(12) -0.00471(11)
O1 0.0171(6) 0.0088(6) 0.0219(7) 0.000 0.0062(5) 0.000
N1 0.0131(5) 0.0094(5) 0.0138(5) 0.0006(4) 0.0056(4) 0.0005(4)
N2 0.0130(5) 0.0091(5) 0.0137(5) -0.0006(4) 0.0057(4) -0.0010(4)
C1 0.0122(8) 0.0103(8) 0.0146(8) 0.000 0.0074(7) 0.000
C2 0.0139(6) 0.0092(5) 0.0136(5) -0.0013(4) 0.0065(5) -0.0010(4)
C3 0.0136(6) 0.0112(5) 0.0130(5) 0.0000(4) 0.0059(5) 0.0006(5)
C4 0.0131(6) 0.0118(6) 0.0136(6) -0.0002(4) 0.0062(5) 0.0005(4)
C5 0.0170(6) 0.0078(5) 0.0174(6) -0.0005(4) 0.0056(5) -0.0032(5)
C6 0.0138(6) 0.0087(5) 0.0176(6) -0.0024(4) 0.0049(5) 0.0004(4)
C7 0.0178(6) 0.0154(6) 0.0220(7) 0.0000(5) 0.0083(5) 0.0004(5)
C8 0.0154(6) 0.0196(7) 0.0348(8) -0.0013(6) 0.0106(6) -0.0010(5)
C9 0.0139(6) 0.0195(7) 0.0304(8) -0.0035(6) 0.0012(6) 0.0016(5)
C10 0.0212(7) 0.0173(6) 0.0189(6) -0.0003(5) 0.0015(5) 0.0026(5)
C11 0.0183(6) 0.0132(6) 0.0183(6) -0.0007(5) 0.0058(5) -0.0004(5)
C12 0.0176(6) 0.0100(6) 0.0118(5) -0.0003(4) 0.0048(5) 0.0007(5)
C13 0.0178(6) 0.0150(6) 0.0136(6) 0.0009(5) 0.0062(5) 0.0000(5)
C14 0.0279(7) 0.0142(6) 0.0164(6) 0.0016(5) 0.0096(5) -0.0031(5)
C15 0.0344(8) 0.0114(6) 0.0189(7) 0.0027(5) 0.0095(6) 0.0043(5)
C16 0.0232(7) 0.0174(6) 0.0203(7) 0.0007(5) 0.0065(6) 0.0075(5)
C17 0.0176(6) 0.0143(6) 0.0183(6) -0.0006(5) 0.0061(5) 0.0008(5)
Cl2A 0.062(2) 0.0503(18) 0.051(2) 0.0286(14) -0.0211(12) -0.0287(13)
Cl2B 0.0270(12) 0.0529(16) 0.111(3) 0.0537(14) -0.0014(12) -0.0112(9)
C18 0.0368(13) 0.0193(11) 0.0510(15) 0.000 0.0087(12) 0.000

loop_
_atom_type_symbol
_atom_type_description
_atom_type_scat_dispersion_real
_atom_type_scat_dispersion_imag
_atom_type_scat_source
C C 0.0033 0.0016 'International Tables Vol C Tables 4.2.6.8 and 6.1.1.4'
H H 0.0000 0.0000 'International Tables Vol C Tables 4.2.6.8 and 6.1.1.4'
Cl Cl 0.1484 0.1585 'International Tables Vol C Tables 4.2.6.8 and 6.1.1.4'
N N 0.0061 0.0033 'International Tables Vol C Tables 4.2.6.8 and 6.1.1.4'
O O 0.0106 0.0060 'International Tables Vol C Tables 4.2.6.8 and 6.1.1.4'
Zn Zn 0.2839 1.4301 'International Tables Vol C Tables 4.2.6.8 and 6.1.1.4'

loop_
_geom_angle_atom_site_label_1
_geom_angle_atom_site_label_2
_geom_angle_atom_site_label_3
_geom_angle
_geom_angle_site_symmetry_1
_geom_angle_site_symmetry_3
N1 Zn1 N1 90.55(6) . 2
N1 Zn1 Cl1 120.53(3) . .
N1 Zn1 Cl1 102.89(3) 2 .
N1 Zn1 Cl1 102.89(3) . 2
N1 Zn1 Cl1 120.53(3) 2 2
Cl1 Zn1 Cl1 117.408(19) . 2
C2 N1 C4 106.95(10) . .
C2 N1 Zn1 125.90(8) . .
C4 N1 Zn1 123.42(8) . .
C2 N2 C3 107.46(10) . .
C2 N2 C5 127.65(11) . .
C3 N2 C5 124.28(10) . .
O1 C1 C2 120.36(7) . .
O1 C1 C2 120.36(7) . 2
C2 C1 C2 119.29(15) . 2
N1 C2 N2 110.01(11) . .
N1 C2 C1 126.77(12) . .
N2 C2 C1 123.22(11) . .
N2 C3 C4 106.82(11) . .
N2 C3 C6 124.62(11) . .
C4 C3 C6 128.53(11) . .
N1 C4 C3 108.76(11) . .
N1 C4 C12 121.66(11) . .
C3 C4 C12 129.58(11) . .
N2 C5 H5A 109.5 . .
N2 C5 H5B 109.5 . .
H5A C5 H5B 109.5 . .
N2 C5 H5C 109.5 . .
H5A C5 H5C 109.5 . .
H5B C5 H5C 109.5 . .
C7 C6 C11 119.67(12) . .
C7 C6 C3 120.66(12) . .
C11 C6 C3 119.54(12) . .
C8 C7 C6 120.12(13) . .
C8 C7 H7 119.9 . .
C6 C7 H7 119.9 . .
C9 C8 C7 120.03(13) . .
C9 C8 H8 120.0 . .
C7 C8 H8 120.0 . .
C8 C9 C10 120.20(13) . .
C8 C9 H9 119.9 . .
C10 C9 H9 119.9 . .
C9 C10 C11 120.12(13) . .
C9 C10 H10 119.9 . .
C11 C10 H10 119.9 . .
C10 C11 C6 119.86(13) . .
C10 C11 H11 120.1 . .
C6 C11 H11 120.1 . .
C13 C12 C17 119.30(12) . .
C13 C12 C4 118.99(11) . .
C17 C12 C4 121.67(12) . .
C14 C13 C12 120.36(13) . .
C14 C13 H13 119.8 . .
C12 C13 H13 119.8 . .
C15 C14 C13 120.03(13) . .
C15 C14 H14 120.0 . .
C13 C14 H14 120.0 . .
C16 C15 C14 120.04(12) . .
C16 C15 H15 120.0 . .
C14 C15 H15 120.0 . .
C15 C16 C17 120.26(13) . .
C15 C16 H16 119.9 . .
C17 C16 H16 119.9 . .
C16 C17 C12 119.97(13) . .
C16 C17 H17 120.0 . .
C12 C17 H17 120.0 . .
Cl2A C18 Cl2A 100.2(7) . 2_556
Cl2B C18 Cl2B 119.0(7) . 2_556
Cl2A C18 H18A 111.7 . .
Cl2A C18 H18A 111.7 2_556 .
Cl2A C18 H18B 111.7 . .
Cl2A C18 H18B 111.7 2_556 .
H18A C18 H18B 109.5 . .
Cl2B C18 H18C 107.6 . .
Cl2B C18 H18C 107.6 2_556 .
Cl2B C18 H18D 107.6 . .
Cl2B C18 H18D 107.6 2_556 .
H18C C18 H18D 107.0 . .

loop_
_geom_bond_atom_site_label_1
_geom_bond_atom_site_label_2
_geom_bond_distance
_geom_bond_site_symmetry_2
Zn1 N1 2.0487(10) .
Zn1 N1 2.0487(10) 2
Zn1 Cl1 2.2270(3) .
Zn1 Cl1 2.2271(3) 2
O1 C1 1.225(2) .
N1 C2 1.3434(15) .
N1 C4 1.3707(16) .
N2 C2 1.3646(16) .
N2 C3 1.3721(16) .
N2 C5 1.4715(15) .
C1 C2 1.4797(15) .
C1 C2 1.4797(15) 2
C3 C4 1.3805(17) .
C3 C6 1.4754(17) .
C4 C12 1.4735(17) .
C5 H5A 0.9800 .
C5 H5B 0.9800 .
C5 H5C 0.9800 .
C6 C7 1.3953(19) .
C6 C11 1.3982(18) .
C7 C8 1.3911(19) .
C7 H7 0.9500 .
C8 C9 1.387(2) .
C8 H8 0.9500 .
C9 C10 1.389(2) .
C9 H9 0.9500 .
C10 C11 1.3921(19) .
C10 H10 0.9500 .
C11 H11 0.9500 .
C12 C13 1.3958(18) .
C12 C17 1.3983(18) .
C13 C14 1.3901(18) .
C13 H13 0.9500 .
C14 C15 1.387(2) .
C14 H14 0.9500 .
C15 C16 1.387(2) .
C15 H15 0.9500 .
C16 C17 1.3925(19) .
C16 H16 0.9500 .
C17 H17 0.9500 .
Cl2A C18 1.763(4) .
Cl2B C18 1.765(3) .
C18 Cl2A 1.763(4) 2_556
C18 Cl2B 1.765(3) 2_556
C18 H18A 0.9900 .
C18 H18B 0.9900 .
C18 H18C 0.9900 .
C18 H18D 0.9900 .

loop_
_geom_torsion_atom_site_label_1
_geom_torsion_atom_site_label_2
_geom_torsion_atom_site_label_3
_geom_torsion_atom_site_label_4
_geom_torsion
_geom_torsion_site_symmetry_1
C4 N1 C2 N2 0.18(14) .
Zn1 N1 C2 N2 -158.49(8) .
C4 N1 C2 C1 -179.27(10) .
Zn1 N1 C2 C1 22.05(17) .
C3 N2 C2 N1 0.23(14) .
C5 N2 C2 N1 -171.05(11) .
C3 N2 C2 C1 179.71(10) .
C5 N2 C2 C1 8.43(18) .
O1 C1 C2 N1 168.11(9) .
C2 C1 C2 N1 -11.89(9) 2
O1 C1 C2 N2 -11.28(13) .
C2 C1 C2 N2 168.72(13) 2
C2 N2 C3 C4 -0.54(13) .
C5 N2 C3 C4 171.10(11) .
C2 N2 C3 C6 177.80(11) .
C5 N2 C3 C6 -10.56(19) .
C2 N1 C4 C3 -0.52(14) .
Zn1 N1 C4 C3 158.81(8) .
C2 N1 C4 C12 179.57(11) .
Zn1 N1 C4 C12 -21.10(16) .
N2 C3 C4 N1 0.66(14) .
C6 C3 C4 N1 -177.59(12) .
N2 C3 C4 C12 -179.44(12) .
C6 C3 C4 C12 2.3(2) .
N2 C3 C6 C7 -57.56(18) .
C4 C3 C6 C7 120.40(15) .
N2 C3 C6 C11 126.73(13) .
C4 C3 C6 C11 -55.31(19) .
C11 C6 C7 C8 0.16(19) .
C3 C6 C7 C8 -175.54(12) .
C6 C7 C8 C9 0.7(2) .
C7 C8 C9 C10 -1.0(2) .
C8 C9 C10 C11 0.4(2) .
C9 C10 C11 C6 0.4(2) .
C7 C6 C11 C10 -0.71(19) .
C3 C6 C11 C10 175.04(12) .
N1 C4 C12 C13 -36.91(17) .
C3 C4 C12 C13 143.21(13) .
N1 C4 C12 C17 140.74(13) .
C3 C4 C12 C17 -39.1(2) .
C17 C12 C13 C14 -2.42(19) .
C4 C12 C13 C14 175.28(12) .
C12 C13 C14 C15 2.0(2) .
C13 C14 C15 C16 -0.1(2) .
C14 C15 C16 C17 -1.2(2) .
C15 C16 C17 C12 0.7(2) .
C13 C12 C17 C16 1.07(19) .
C4 C12 C17 C16 -176.57(12) .
